data_9016739
loop_
_publ_author_name
'Deubener, J.'
'Sternitzke, M.'
'Mueller, G.'

_publ_section_title
;
 Feldspars MAlSi3O8 (M=H,Li,Ag) synthesized by low-temperature ion exchange
;
_journal_name_full 'American Mineralogist'
_journal_page_first 1620
_journal_page_last 1627
_journal_volume 76
_journal_year 1991
_chemical_compound_source 'Volkesfeld, Eifel, Germany'
_chemical_formula_sum 'Al K O8 Si3'
_chemical_name_mineral Sanidine
_space_group_IT_number 12
_space_group_name_Hall '-C 2y'
_space_group_name_H-M_alt 'C 1 2/m 1'
_symmetry_space_group_name_H-M 'C 1 2/m 1'
_cell_angle_alpha 90
_cell_angle_beta 115.99
_cell_angle_gamma 90
_cell_length_a 8.544
_cell_length_b 13.010
_cell_length_c 7.194
_cell_formula_units_Z 4
_cell_volume 718.797
_database_code_amcsd 0020567
_exptl_crystal_density_diffrn 2.572
_cod_data_source_file inputs/fixed/downloads/00/00080.cif
_cod_data_source_block 00080
_cod_original_formula_sum 'K (Al Si3) O8'
_cod_database_code 9016739

loop_
_space_group_symop_operation_xyz
x,y,z
1/2+x,1/2+y,z
x,-y,z
1/2+x,1/2-y,z
-x,y,-z
1/2-x,1/2+y,-z
-x,-y,-z
1/2-x,1/2-y,-z

loop_
_atom_site_label
_atom_site_fract_x
_atom_site_fract_y
_atom_site_fract_z
_atom_site_occupancy
K1 0.28140 0.00000 0.12660 1.00000
Al1 0.00740 0.18460 0.23020 0.25000
Si1 0.00740 0.18460 0.23020 0.75000
Al2 0.70870 0.11560 0.34940 0.25000
Si2 0.70870 0.11560 0.34940 0.75000
O1 0.00000 0.16800 0.00000 1.00000
O2 0.63080 0.00000 0.27150 1.00000
O3 0.81930 0.15160 0.22290 1.00000
O4 0.04430 0.30610 0.29780 1.00000
O5 0.16380 0.11400 0.40090 1.00000

loop_
_cod_related_entry_id
_cod_related_entry_database
_cod_related_entry_code
1 AMCSD 0020567
